data_1573315
_journal_paper_doi 10.1039/D4CP03313B
_chemical_formula_moiety 'C21 H11 N3 O'
_chemical_formula_sum 'C21 H11 N3 O'
_chemical_formula_weight 321.33
_chemical_name_common 'R 6'
_chemical_name_systematic 2-((6-(dibenzo[b,d]furan-4-yl)pyridin-2-yl)methylene)malononitrile
_space_group_crystal_system monoclinic
_space_group_IT_number 14
_space_group_name_Hall '-P 2ybc'
_space_group_name_H-M_alt 'P 1 21/c 1'
_atom_sites_solution_hydrogens geom
_atom_sites_solution_primary dual
_audit_creation_date 2024-04-23
_audit_creation_method
;
Olex2 1.5
(compiled 2023.08.24 svn.re1ec1418 for OlexSys, GUI svn.r6817)
;
_audit_update_record
;
2024-05-01 deposited with the CCDC.	2024-11-27 downloaded from the CCDC.
;
_cell_angle_alpha 90
_cell_angle_beta 101.3150(10)
_cell_angle_gamma 90
_cell_formula_units_Z 4
_cell_length_a 7.42920(10)
_cell_length_b 15.49490(10)
_cell_length_c 13.35450(10)
_cell_measurement_reflns_used 11460
_cell_measurement_temperature 100.00(10)
_cell_measurement_theta_max 78.4190
_cell_measurement_theta_min 4.4000
_cell_volume 1507.42(3)
_computing_cell_refinement 'CrysAlisPro 1.171.43.98a (Rigaku OD, 2023)'
_computing_data_collection 'CrysAlisPro system (CCD 43.103a 64-bit (release 20-12-2023))'
_computing_data_reduction 'CrysAlisPro 1.171.43.98a (Rigaku OD, 2023)'
_computing_molecular_graphics 'Olex2 1.5 (Dolomanov et al., 2009)'
_computing_publication_material 'Olex2 1.5 (Dolomanov et al., 2009)'
_computing_structure_refinement 'SHELXL 2019/1 (Sheldrick, 2015)'
_computing_structure_solution 'SHELXT 2018/2 (Sheldrick, 2018)'
_diffrn_ambient_environment N~2~
_diffrn_ambient_temperature 100.00(10)
_diffrn_detector 'Hybrid Pixel Array Detector'
_diffrn_detector_area_resol_mean 10.0000
_diffrn_detector_type HyPix
_diffrn_measured_fraction_theta_full 1.000
_diffrn_measured_fraction_theta_max 0.999
_diffrn_measurement_details
;
List of Runs (angles in degrees, time in seconds):

  # Type    Start    End  Width  t~exp~   \w     \q     \k     \f   Frames
#--------------------------------------------------------------------------
  1  \w    -24.00  66.00   0.50    0.05    --   47.72 -66.00 -70.00  180
  2  \w    -13.00  28.00   0.50    0.05    --  -47.72  19.00  60.00   82
  3  \w    -66.00  25.00   0.50    0.05    --  -47.72  66.00  63.00  182
  4  \w    -66.00  25.00   0.50    0.05    --  -47.72  66.00  63.00  182
  5  \w    -27.00  12.00   0.50    0.05    --   47.72 -19.00 150.00   78
  6  \w    -27.00  12.00   0.50    0.05    --   47.72 -19.00 120.00   78
  7  \w     69.00  95.00   0.50    0.10    --  113.25 -95.00 -30.00   52
  8  \w     42.00  85.00   0.50    0.10    --  113.25 -66.00 -70.00   86
  9  \w     49.00  87.00   0.50    0.10    --  113.25 -95.00-150.00   76
 10  \w     44.00  75.00   0.50    0.10    --  113.25 -61.00-120.00   62
 11  \w     42.00  69.00   0.50    0.10    --  113.25 -61.00 -60.00   54
 12  \w     47.00  73.00   0.50    0.10    --  113.25 -61.00 -30.00   52
 13  \w     43.00  69.00   0.50    0.10    --  113.25 -61.00   0.00   52
 14  \w     42.00  67.00   0.50    0.10    --  113.25 -61.00  60.00   50
 15  \w     42.00  70.00   0.50    0.10    --  113.25 -61.00 120.00   56
 16  \w     42.00  67.00   0.50    0.10    --  113.25 -61.00 150.00   50
 17  \w     46.00 106.00   0.50    0.10    --  113.25 -95.00 120.00  120
 18  \w     42.00  74.00   0.50    0.10    --  113.25 -61.00  30.00   64
 19  \w     44.00  71.00   0.50    0.10    --  113.25 -61.00-150.00   54
 20  \w    129.00 155.00   0.50    0.10    --  113.25  77.00 -30.00   52
 21  \w    108.00 168.00   0.50    0.10    --  113.25  61.00 -30.00  120
 22  \w     95.00 178.00   0.50    0.10    --  113.25  66.00  63.00  166
 23  \w     30.00 119.00   0.50    0.05    --   47.72  66.00  63.00  178
 24  \w    120.00 169.00   0.50    0.10    --  113.25  61.00 150.00   98
 25  \w    134.00 175.00   0.50    0.10    --  113.25  45.00 120.00   82
 26  \w    102.00 127.00   0.50    0.10    --  113.25  45.00 120.00   50
 27  \w    100.00 175.00   0.50    0.10    --  113.25  15.00  60.00  150
 28  \w    -85.00 -19.00   0.50    0.10    --  -91.75  66.00  63.00  132
 29  \w    -47.00 -22.00   0.50    0.10    --  -91.75  45.00 -90.00   50
 30  \w    -49.00 -24.00   0.50    0.10    --  -91.75  45.00-120.00   50
 31  \w    -48.00 -23.00   0.50    0.10    --  -91.75  45.00-180.00   50
 32  \w   -119.00 -29.00   0.50    0.05    --  -47.72 -66.00 -70.00  180
 33  \w   -163.00 -73.00   0.50    0.10    --  -91.75 -66.00 -70.00  180
;
_diffrn_measurement_device 'four-circle diffractometer'
_diffrn_measurement_device_type 'XtaLAB Synergy, Dualflex, HyPix'
_diffrn_measurement_method '\w scans'
_diffrn_orient_matrix_type 'CrysAlisPro convention (1999,Acta A55,543-557)'
_diffrn_orient_matrix_UB_11 0.1339885000
_diffrn_orient_matrix_UB_12 -0.0754083000
_diffrn_orient_matrix_UB_13 -0.0029898000
_diffrn_orient_matrix_UB_21 -0.0380433000
_diffrn_orient_matrix_UB_22 0.0047110000
_diffrn_orient_matrix_UB_23 -0.1175148000
_diffrn_orient_matrix_UB_31 0.1591549000
_diffrn_orient_matrix_UB_32 0.0645983000
_diffrn_orient_matrix_UB_33 0.0051816000
_diffrn_radiation_monochromator mirror
_diffrn_radiation_probe x-ray
_diffrn_radiation_type 'Cu K\a'
_diffrn_radiation_wavelength 1.54184
_diffrn_reflns_av_R_equivalents 0.0216
_diffrn_reflns_av_unetI/netI 0.0151
_diffrn_reflns_Laue_measured_fraction_full 1.000
_diffrn_reflns_Laue_measured_fraction_max 0.999
_diffrn_reflns_limit_h_max 9
_diffrn_reflns_limit_h_min -8
_diffrn_reflns_limit_k_max 19
_diffrn_reflns_limit_k_min -18
_diffrn_reflns_limit_l_max 16
_diffrn_reflns_limit_l_min -16
_diffrn_reflns_number 15770
_diffrn_reflns_point_group_measured_fraction_full 1.000
_diffrn_reflns_point_group_measured_fraction_max 0.999
_diffrn_reflns_theta_full 67.684
_diffrn_reflns_theta_max 74.461
_diffrn_reflns_theta_min 4.421
_diffrn_source 'micro-focus sealed X-ray tube'
_diffrn_source_current '1 mA'
_diffrn_source_type 'PhotonJet (Cu) X-ray Source'
_diffrn_source_voltage '50 kV'
_exptl_absorpt_coefficient_mu 0.721
_exptl_absorpt_correction_T_max 1.000
_exptl_absorpt_correction_T_min 0.463
_exptl_absorpt_correction_type gaussian
_exptl_absorpt_process_details
;
CrysAlisPro 1.171.43.98a (Rigaku Oxford Diffraction, 2023) 
Numerical absorption correction based on gaussian integration over 
a multifaceted crystal model 
Empirical absorption correction using spherical harmonics, 
implemented in SCALE3 ABSPACK scaling algorithm.
;
_exptl_crystal_colour colourless
_exptl_crystal_colour_primary colourless
_exptl_crystal_density_diffrn 1.416
_exptl_crystal_description plate
_exptl_crystal_F_000 664
_exptl_crystal_preparation 'Semi Conducting material'
_exptl_crystal_recrystallization_method 'Re-crystallisation from solvent: Diethyl ether-DCM'
_exptl_crystal_size_max 0.685
_exptl_crystal_size_mid 0.263
_exptl_crystal_size_min 0.067
_refine_diff_density_max 0.284
_refine_diff_density_min -0.189
_refine_diff_density_rms 0.043
_refine_ls_extinction_coef 0.0018(2)
_refine_ls_extinction_expression Fc^*^=kFc[1+0.001xFc^2^\l^3^/sin(2\q)]^-1/4^
_refine_ls_extinction_method 'SHELXL-2019/1 (Sheldrick 2019)'
_refine_ls_goodness_of_fit_ref 1.029
_refine_ls_hydrogen_treatment constr
_refine_ls_matrix_type full
_refine_ls_number_parameters 227
_refine_ls_number_reflns 3090
_refine_ls_number_restraints 0
_refine_ls_restrained_S_all 1.029
_refine_ls_R_factor_all 0.0342
_refine_ls_R_factor_gt 0.0325
_refine_ls_shift/su_max 0.000
_refine_ls_shift/su_mean 0.000
_refine_ls_structure_factor_coef Fsqd
_refine_ls_weighting_details 'w=1/[\s^2^(Fo^2^)+(0.0464P)^2^+0.4632P] where P=(Fo^2^+2Fc^2^)/3'
_refine_ls_weighting_scheme calc
_refine_ls_wR_factor_gt 0.0852
_refine_ls_wR_factor_ref 0.0865
_reflns_Friedel_coverage 0.000
_reflns_number_gt 2911
_reflns_number_total 3090
_reflns_threshold_expression 'I > 2\s(I)'
_cod_data_source_file d4cp03313b2.cif
_cod_data_source_block sn_r6
_cod_database_code 1573315
_shelx_shelxl_version_number 2019/1
_chemical_oxdiff_formula C21H11N3O
_shelx_space_group_comment
;
The symmetry employed for this shelxl refinement is uniquely defined
by the following loop, which should always be used as a source of
symmetry information in preference to the above space-group names.
They are only intended as comments.
;
_shelx_estimated_absorpt_t_max 0.953
_shelx_estimated_absorpt_t_min 0.638
_olex2_refinement_description
;
1. Fixed Uiso
 At 1.2 times of:
  All C(H) groups
2.a Aromatic/amide H refined with riding coordinates:
 C6(H6), C7(H7), C8(H8), C9(H9), C10(H10), C11(H11), C12(H12), C14(H14),
 C15(H15), C16(H16), C18(H18)
;
_olex2_exptl_crystal_mounting_method 'The crystal was mounted on a MITIGEN holder'
_olex2_submission_original_sample_id SNB_240423_SDc_R6
_olex2_submission_special_instructions 'No special instructions were received'
_oxdiff_exptl_absorpt_empirical_details
;
Empirical correction (ABSPACK) includes:
- Absorption correction using spherical harmonics
- Frame scaling
- Detector area scaling
;
_oxdiff_exptl_absorpt_empirical_full_max 1.349
_oxdiff_exptl_absorpt_empirical_full_min 0.864

loop_
_space_group_symop_operation_xyz
'x, y, z'
'-x, y+1/2, -z+1/2'
'-x, -y, -z'
'x, -y-1/2, z-1/2'

loop_
_atom_site_label
_atom_site_type_symbol
_atom_site_fract_x
_atom_site_fract_y
_atom_site_fract_z
_atom_site_U_iso_or_equiv
_atom_site_adp_type
_atom_site_occupancy
_atom_site_site_symmetry_order
_atom_site_calc_flag
_atom_site_refinement_flags_posn
_atom_site_refinement_flags_adp
_atom_site_refinement_flags_occupancy
_atom_site_disorder_assembly
_atom_site_disorder_group
O1 O 0.91598(9) 0.34300(4) 0.52967(5) 0.01749(17) Uani 1 1 d . . . . .
N1 N 0.66754(11) 0.59884(5) 0.53856(6) 0.01597(18) Uani 1 1 d . . . . .
N2 N 0.36160(13) 0.92287(6) 0.53243(8) 0.0295(2) Uani 1 1 d . . . . .
N3 N 0.46844(14) 0.71673(6) 0.33770(7) 0.0271(2) Uani 1 1 d . . . . .
C1 C 0.84400(12) 0.39512(6) 0.44713(7) 0.0157(2) Uani 1 1 d . . . . .
C2 C 0.85604(12) 0.35447(6) 0.35469(7) 0.0166(2) Uani 1 1 d . . . . .
C3 C 0.93949(13) 0.27111(6) 0.38240(8) 0.0178(2) Uani 1 1 d . . . . .
C4 C 0.97359(13) 0.26829(6) 0.48870(8) 0.0176(2) Uani 1 1 d . . . . .
C5 C 0.76702(12) 0.47686(6) 0.45316(7) 0.0155(2) Uani 1 1 d . . . . .
C6 C 0.70463(13) 0.51711(6) 0.35870(7) 0.0172(2) Uani 1 1 d . . . . .
H6 H 0.653315 0.573329 0.357826 0.021 Uiso 1 1 calc R U . . .
C7 C 0.71490(13) 0.47787(7) 0.26581(8) 0.0188(2) Uani 1 1 d . . . . .
H7 H 0.669189 0.507580 0.203811 0.023 Uiso 1 1 calc R U . . .
C8 C 0.79053(13) 0.39641(6) 0.26242(7) 0.0184(2) Uani 1 1 d . . . . .
H8 H 0.797491 0.369960 0.199112 0.022 Uiso 1 1 calc R U . . .
C9 C 0.98662(13) 0.19950(7) 0.32920(8) 0.0211(2) Uani 1 1 d . . . . .
H9 H 0.965079 0.199235 0.256689 0.025 Uiso 1 1 calc R U . . .
C10 C 1.06556(14) 0.12891(7) 0.38491(9) 0.0236(2) Uani 1 1 d . . . . .
H10 H 1.097504 0.079699 0.349705 0.028 Uiso 1 1 calc R U . . .
C11 C 1.09927(14) 0.12842(7) 0.49163(9) 0.0234(2) Uani 1 1 d . . . . .
H11 H 1.154101 0.079129 0.527536 0.028 Uiso 1 1 calc R U . . .
C12 C 1.05370(13) 0.19909(7) 0.54613(8) 0.0211(2) Uani 1 1 d . . . . .
H12 H 1.076363 0.199718 0.618651 0.025 Uiso 1 1 calc R U . . .
C13 C 0.74183(12) 0.51973(6) 0.54923(7) 0.0153(2) Uani 1 1 d . . . . .
C14 C 0.78767(13) 0.47937(6) 0.64517(7) 0.0182(2) Uani 1 1 d . . . . .
H14 H 0.840599 0.423333 0.651000 0.022 Uiso 1 1 calc R U . . .
C15 C 0.75514(13) 0.52185(7) 0.73106(8) 0.0194(2) Uani 1 1 d . . . . .
H15 H 0.784243 0.495200 0.796296 0.023 Uiso 1 1 calc R U . . .
C16 C 0.67945(13) 0.60389(6) 0.72038(7) 0.0177(2) Uani 1 1 d . . . . .
H16 H 0.656643 0.634915 0.777971 0.021 Uiso 1 1 calc R U . . .
C17 C 0.63770(12) 0.63962(6) 0.62272(7) 0.0162(2) Uani 1 1 d . . . . .
C18 C 0.55588(13) 0.72546(6) 0.61134(7) 0.0179(2) Uani 1 1 d . . . . .
H18 H 0.547515 0.754660 0.672814 0.022 Uiso 1 1 calc R U . . .
C19 C 0.49071(13) 0.76827(6) 0.52388(8) 0.0180(2) Uani 1 1 d . . . . .
C20 C 0.41844(14) 0.85435(7) 0.52829(8) 0.0212(2) Uani 1 1 d . . . . .
C21 C 0.48457(14) 0.73565(6) 0.42229(8) 0.0196(2) Uani 1 1 d . . . . .

loop_
_atom_site_aniso_label
_atom_site_aniso_U_11
_atom_site_aniso_U_22
_atom_site_aniso_U_33
_atom_site_aniso_U_23
_atom_site_aniso_U_13
_atom_site_aniso_U_12
O1 0.0190(3) 0.0145(3) 0.0191(3) 0.0000(3) 0.0038(3) 0.0025(3)
N1 0.0147(4) 0.0151(4) 0.0183(4) -0.0007(3) 0.0036(3) -0.0014(3)
N2 0.0294(5) 0.0194(5) 0.0405(6) 0.0010(4) 0.0088(4) 0.0025(4)
N3 0.0357(5) 0.0233(5) 0.0223(5) 0.0041(4) 0.0059(4) 0.0055(4)
C1 0.0132(4) 0.0165(5) 0.0175(4) 0.0009(4) 0.0029(3) -0.0022(3)
C2 0.0129(4) 0.0167(5) 0.0212(5) -0.0026(4) 0.0053(4) -0.0033(3)
C3 0.0137(4) 0.0174(5) 0.0230(5) -0.0022(4) 0.0050(4) -0.0028(3)
C4 0.0149(4) 0.0153(5) 0.0233(5) -0.0029(4) 0.0058(4) -0.0007(3)
C5 0.0134(4) 0.0156(5) 0.0180(5) -0.0006(4) 0.0040(3) -0.0021(3)
C6 0.0157(4) 0.0162(4) 0.0204(5) 0.0009(4) 0.0047(4) -0.0014(3)
C7 0.0171(4) 0.0212(5) 0.0184(5) 0.0021(4) 0.0038(4) -0.0030(4)
C8 0.0169(4) 0.0218(5) 0.0174(5) -0.0034(4) 0.0055(4) -0.0047(4)
C9 0.0178(5) 0.0205(5) 0.0258(5) -0.0062(4) 0.0063(4) -0.0030(4)
C10 0.0183(5) 0.0183(5) 0.0352(6) -0.0082(4) 0.0076(4) -0.0011(4)
C11 0.0179(5) 0.0169(5) 0.0350(6) 0.0004(4) 0.0046(4) 0.0014(4)
C12 0.0179(5) 0.0194(5) 0.0259(5) 0.0007(4) 0.0042(4) 0.0007(4)
C13 0.0125(4) 0.0153(4) 0.0182(5) -0.0010(4) 0.0033(3) -0.0022(3)
C14 0.0177(4) 0.0166(5) 0.0203(5) 0.0007(4) 0.0037(4) 0.0017(4)
C15 0.0190(5) 0.0213(5) 0.0175(5) 0.0015(4) 0.0027(4) 0.0010(4)
C16 0.0160(4) 0.0199(5) 0.0173(5) -0.0025(4) 0.0038(3) -0.0019(4)
C17 0.0136(4) 0.0163(5) 0.0187(5) -0.0014(4) 0.0034(3) -0.0028(3)
C18 0.0171(5) 0.0174(5) 0.0202(5) -0.0031(4) 0.0055(4) -0.0021(4)
C19 0.0172(4) 0.0154(5) 0.0220(5) -0.0005(4) 0.0056(4) -0.0014(4)
C20 0.0202(5) 0.0194(5) 0.0242(5) 0.0004(4) 0.0050(4) -0.0015(4)
C21 0.0209(5) 0.0160(5) 0.0224(5) 0.0041(4) 0.0050(4) 0.0015(4)

loop_
_atom_type_symbol
_atom_type_description
_atom_type_scat_dispersion_real
_atom_type_scat_dispersion_imag
_atom_type_scat_source
C C 0.0181 0.0091 'International Tables Vol C Tables 4.2.6.8 and 6.1.1.4'
H H 0.0000 0.0000 'International Tables Vol C Tables 4.2.6.8 and 6.1.1.4'
N N 0.0311 0.0180 'International Tables Vol C Tables 4.2.6.8 and 6.1.1.4'
O O 0.0492 0.0322 'International Tables Vol C Tables 4.2.6.8 and 6.1.1.4'

loop_
_exptl_crystal_face_index_h
_exptl_crystal_face_index_k
_exptl_crystal_face_index_l
_exptl_crystal_face_perp_dist
0 0 1 0.0214
0 0 -1 0.0453
0 1 0 0.1255
0 -1 0 0.1370
2 0 -1 0.3537
-2 0 1 0.3221

loop_
_geom_angle_atom_site_label_1
_geom_angle_atom_site_label_2
_geom_angle_atom_site_label_3
_geom_angle
_geom_angle_site_symmetry_1
_geom_angle_site_symmetry_3
_geom_angle_publ_flag
C4 O1 C1 105.90(7) . . ?
C13 N1 C17 118.20(8) . . ?
O1 C1 C2 110.89(8) . . ?
O1 C1 C5 125.46(8) . . ?
C5 C1 C2 123.64(9) . . ?
C1 C2 C3 105.85(8) . . ?
C8 C2 C1 119.79(9) . . ?
C8 C2 C3 134.35(9) . . ?
C4 C3 C2 105.75(8) . . ?
C4 C3 C9 118.63(9) . . ?
C9 C3 C2 135.62(10) . . ?
O1 C4 C3 111.60(8) . . ?
C12 C4 O1 124.21(9) . . ?
C12 C4 C3 124.19(9) . . ?
C1 C5 C6 114.70(9) . . ?
C1 C5 C13 125.14(9) . . ?
C6 C5 C13 120.11(9) . . ?
C5 C6 H6 118.7 . . ?
C7 C6 C5 122.64(9) . . ?
C7 C6 H6 118.7 . . ?
C6 C7 H7 119.4 . . ?
C8 C7 C6 121.24(9) . . ?
C8 C7 H7 119.4 . . ?
C2 C8 H8 121.0 . . ?
C7 C8 C2 117.98(9) . . ?
C7 C8 H8 121.0 . . ?
C3 C9 H9 120.8 . . ?
C10 C9 C3 118.36(10) . . ?
C10 C9 H9 120.8 . . ?
C9 C10 H10 119.2 . . ?
C9 C10 C11 121.58(10) . . ?
C11 C10 H10 119.2 . . ?
C10 C11 H11 119.5 . . ?
C12 C11 C10 121.01(10) . . ?
C12 C11 H11 119.5 . . ?
C4 C12 C11 116.23(10) . . ?
C4 C12 H12 121.9 . . ?
C11 C12 H12 121.9 . . ?
N1 C13 C5 115.79(8) . . ?
N1 C13 C14 121.65(9) . . ?
C14 C13 C5 122.53(9) . . ?
C13 C14 H14 120.2 . . ?
C15 C14 C13 119.53(9) . . ?
C15 C14 H14 120.2 . . ?
C14 C15 H15 120.5 . . ?
C14 C15 C16 118.96(9) . . ?
C16 C15 H15 120.5 . . ?
C15 C16 H16 120.9 . . ?
C15 C16 C17 118.14(9) . . ?
C17 C16 H16 120.9 . . ?
N1 C17 C16 123.51(9) . . ?
N1 C17 C18 118.37(9) . . ?
C16 C17 C18 118.12(9) . . ?
C17 C18 H18 116.2 . . ?
C19 C18 C17 127.65(9) . . ?
C19 C18 H18 116.2 . . ?
C18 C19 C20 119.52(9) . . ?
C18 C19 C21 125.68(9) . . ?
C21 C19 C20 114.80(9) . . ?
N2 C20 C19 179.55(13) . . ?
N3 C21 C19 172.99(11) . . ?

loop_
_geom_bond_atom_site_label_1
_geom_bond_atom_site_label_2
_geom_bond_distance
_geom_bond_site_symmetry_2
_geom_bond_publ_flag
O1 C1 1.3862(11) . ?
O1 C4 1.3837(11) . ?
N1 C13 1.3403(12) . ?
N1 C17 1.3451(12) . ?
N2 C20 1.1480(14) . ?
N3 C21 1.1504(14) . ?
C1 C2 1.4042(13) . ?
C1 C5 1.3986(13) . ?
C2 C3 1.4491(14) . ?
C2 C8 1.3937(14) . ?
C3 C4 1.3929(14) . ?
C3 C9 1.3986(14) . ?
C4 C12 1.3831(14) . ?
C5 C6 1.4020(14) . ?
C5 C13 1.4889(13) . ?
C6 H6 0.9500 . ?
C6 C7 1.3969(14) . ?
C7 H7 0.9500 . ?
C7 C8 1.3860(14) . ?
C8 H8 0.9500 . ?
C9 H9 0.9500 . ?
C9 C10 1.3867(15) . ?
C10 H10 0.9500 . ?
C10 C11 1.3978(16) . ?
C11 H11 0.9500 . ?
C11 C12 1.3929(15) . ?
C12 H12 0.9500 . ?
C13 C14 1.4062(14) . ?
C14 H14 0.9500 . ?
C14 C15 1.3842(14) . ?
C15 H15 0.9500 . ?
C15 C16 1.3860(14) . ?
C16 H16 0.9500 . ?
C16 C17 1.3945(13) . ?
C17 C18 1.4579(13) . ?
C18 H18 0.9500 . ?
C18 C19 1.3479(14) . ?
C19 C20 1.4433(14) . ?
C19 C21 1.4401(14) . ?

loop_
_geom_torsion_atom_site_label_1
_geom_torsion_atom_site_label_2
_geom_torsion_atom_site_label_3
_geom_torsion_atom_site_label_4
_geom_torsion
_geom_torsion_site_symmetry_1
_geom_torsion_site_symmetry_2
_geom_torsion_site_symmetry_3
_geom_torsion_site_symmetry_4
_geom_torsion_publ_flag
O1 C1 C2 C3 0.66(10) . . . . ?
O1 C1 C2 C8 179.90(8) . . . . ?
O1 C1 C5 C6 179.59(8) . . . . ?
O1 C1 C5 C13 -3.00(15) . . . . ?
O1 C4 C12 C11 178.60(9) . . . . ?
N1 C13 C14 C15 0.21(15) . . . . ?
N1 C17 C18 C19 5.83(15) . . . . ?
C1 O1 C4 C3 -0.32(10) . . . . ?
C1 O1 C4 C12 -179.82(9) . . . . ?
C1 C2 C3 C4 -0.81(10) . . . . ?
C1 C2 C3 C9 178.51(11) . . . . ?
C1 C2 C8 C7 -0.01(14) . . . . ?
C1 C5 C6 C7 1.33(14) . . . . ?
C1 C5 C13 N1 179.08(8) . . . . ?
C1 C5 C13 C14 -2.71(15) . . . . ?
C2 C1 C5 C6 -1.24(14) . . . . ?
C2 C1 C5 C13 176.17(9) . . . . ?
C2 C3 C4 O1 0.71(10) . . . . ?
C2 C3 C4 C12 -179.79(9) . . . . ?
C2 C3 C9 C10 -179.36(10) . . . . ?
C3 C2 C8 C7 178.97(10) . . . . ?
C3 C4 C12 C11 -0.84(15) . . . . ?
C3 C9 C10 C11 -0.40(15) . . . . ?
C4 O1 C1 C2 -0.23(10) . . . . ?
C4 O1 C1 C5 179.03(9) . . . . ?
C4 C3 C9 C10 -0.10(14) . . . . ?
C5 C1 C2 C3 -178.62(8) . . . . ?
C5 C1 C2 C8 0.62(14) . . . . ?
C5 C6 C7 C8 -0.83(15) . . . . ?
C5 C13 C14 C15 -177.90(9) . . . . ?
C6 C5 C13 N1 -3.65(13) . . . . ?
C6 C5 C13 C14 174.57(9) . . . . ?
C6 C7 C8 C2 0.12(14) . . . . ?
C8 C2 C3 C4 -179.89(10) . . . . ?
C8 C2 C3 C9 -0.57(19) . . . . ?
C9 C3 C4 O1 -178.75(8) . . . . ?
C9 C3 C4 C12 0.75(15) . . . . ?
C9 C10 C11 C12 0.31(16) . . . . ?
C10 C11 C12 C4 0.30(14) . . . . ?
C13 N1 C17 C16 -0.19(14) . . . . ?
C13 N1 C17 C18 -179.63(8) . . . . ?
C13 C5 C6 C7 -176.21(8) . . . . ?
C13 C14 C15 C16 -0.62(15) . . . . ?
C14 C15 C16 C17 0.63(14) . . . . ?
C15 C16 C17 N1 -0.23(14) . . . . ?
C15 C16 C17 C18 179.22(8) . . . . ?
C16 C17 C18 C19 -173.65(9) . . . . ?
C17 N1 C13 C5 178.43(8) . . . . ?
C17 N1 C13 C14 0.19(13) . . . . ?
C17 C18 C19 C20 -178.43(9) . . . . ?
C17 C18 C19 C21 1.89(17) . . . . ?

loop_
_exptl_oxdiff_crystal_face_indexfrac_h
_exptl_oxdiff_crystal_face_indexfrac_k
_exptl_oxdiff_crystal_face_indexfrac_l
_exptl_oxdiff_crystal_face_x
_exptl_oxdiff_crystal_face_y
_exptl_oxdiff_crystal_face_z
-0.0010 -0.0004 1.0013 -0.0031 -0.1176 0.0050
0.0006 0.0022 -0.9995 0.0029 0.1174 -0.0049
0.0004 0.9974 0.0003 -0.0752 0.0046 0.0645
0.0006 -0.9997 -0.0002 0.0755 -0.0047 -0.0645
2.0000 0.0059 -1.0031 0.2705 0.0418 0.3135
-2.0000 -0.0059 1.0031 -0.2705 -0.0418 -0.3135
